data_7218216
loop_
_publ_author_name
'Pfeiffer, Constance R.'
'Fowler, Drew A.'
'Teat, Simon'
'Atwood, Jerry L.'

_publ_section_title
;
 Cocrystallization of pyrogallol[4]arenes with 1-(2-pyridylazo)-2-naphthol
;
_journal_issue 47
_journal_name_full CrystEngComm
_journal_page_first 10760
_journal_paper_doi 10.1039/C4CE01768D
_journal_volume 16
_journal_year 2014
_chemical_formula_moiety 'C36 H40 O12, 2(C15 H11 O1 N3), C1 H4 O1'
_chemical_formula_sum 'C67 H66 N6 O15'
_chemical_formula_weight 1195.26
_chemical_name_common 'C-ethylpyrogallol[4]arene with 1-(2-pyridylazo)-2-napthol'
_space_group_IT_number 2
_symmetry_cell_setting triclinic
_symmetry_Int_Tables_number 2
_symmetry_space_group_name_Hall '-P 1'
_symmetry_space_group_name_H-M 'P -1'
_atom_sites_solution_hydrogens geom
_atom_sites_solution_primary direct
_atom_sites_solution_secondary difmap
_audit_creation_method SHELXL-97
_cell_angle_alpha 64.978(2)
_cell_angle_beta 81.891(2)
_cell_angle_gamma 68.093(2)
_cell_formula_units_Z 2
_cell_length_a 12.6468(16)
_cell_length_b 15.636(2)
_cell_length_c 16.887(2)
_cell_measurement_reflns_used 5885
_cell_measurement_temperature 173(2)
_cell_measurement_theta_max 25.7
_cell_measurement_theta_min 2.2
_cell_volume 2806.9(6)
_computing_cell_refinement 'APEX2 (Bruker AXS, 2008)'
_computing_data_collection 'APEX2 (Bruker AXS, 2008)'
_computing_data_reduction 'APEX2 (Bruker AXS, 2008)'
_computing_molecular_graphics 'X-SEED, Barbour, 2001'
_computing_publication_material 'CIFTAB (Sheldrick, 2013)'
_computing_structure_refinement 'SHELXL-1997 (Sheldrick, 1997)'
_computing_structure_solution 'SHELXS-1997 (Sheldrick, 1997)'
_diffrn_ambient_temperature 173(2)
_diffrn_measured_fraction_theta_full 0.993
_diffrn_measured_fraction_theta_max 0.993
_diffrn_measurement_device_type 'Bruker APEXII CCD area detector'
_diffrn_measurement_method 'omega scans'
_diffrn_radiation_monochromator graphite
_diffrn_radiation_type MoK\a
_diffrn_radiation_wavelength 0.71073
_diffrn_reflns_av_R_equivalents 0.0369
_diffrn_reflns_av_sigmaI/netI 0.0497
_diffrn_reflns_limit_h_max 15
_diffrn_reflns_limit_h_min -15
_diffrn_reflns_limit_k_max 19
_diffrn_reflns_limit_k_min -19
_diffrn_reflns_limit_l_max 20
_diffrn_reflns_limit_l_min -20
_diffrn_reflns_number 29579
_diffrn_reflns_theta_full 25.91
_diffrn_reflns_theta_max 25.91
_diffrn_reflns_theta_min 1.53
_diffrn_source 'fine-focus sealed tube'
_diffrn_standards_decay_% 0.0
_exptl_absorpt_coefficient_mu 0.101
_exptl_absorpt_correction_T_max 0.99
_exptl_absorpt_correction_T_min 0.92
_exptl_absorpt_correction_type multi-scan
_exptl_absorpt_process_details
;
 Data were corrected for decay and absorption using the program SADABS 
 (Sheldrick, G. M. (2003). SADABS. Version 2.10. University of
 G\"ottingen, Germany).
;
_exptl_crystal_colour orange
_exptl_crystal_density_diffrn 1.414
_exptl_crystal_density_method 'not measured'
_exptl_crystal_description plate
_exptl_crystal_F_000 1260
_exptl_crystal_size_max 0.11
_exptl_crystal_size_mid 0.08
_exptl_crystal_size_min 0.01
_refine_diff_density_max 0.700
_refine_diff_density_min -0.612
_refine_diff_density_rms 0.061
_refine_ls_extinction_method none
_refine_ls_goodness_of_fit_ref 1.023
_refine_ls_hydrogen_treatment constr
_refine_ls_matrix_type full
_refine_ls_number_parameters 809
_refine_ls_number_reflns 10865
_refine_ls_number_restraints 6
_refine_ls_restrained_S_all 1.023
_refine_ls_R_factor_all 0.0975
_refine_ls_R_factor_gt 0.0577
_refine_ls_shift/su_max 0.000
_refine_ls_shift/su_mean 0.000
_refine_ls_structure_factor_coef Fsqd
_refine_ls_weighting_details 'calc w=1/[\s^2^(Fo^2^)+(0.0862P)^2^+2.1572P] where P=(Fo^2^+2Fc^2^)/3'
_refine_ls_weighting_scheme calc
_refine_ls_wR_factor_gt 0.1506
_refine_ls_wR_factor_ref 0.1785
_reflns_number_gt 7017
_reflns_number_total 10865
_reflns_threshold_expression >2sigma(I)
_cod_data_source_file c4ce01768d1.cif
_cod_data_source_block 3cp26a
_cod_depositor_comments 'Adding full bibliography for 7218212--7218223.cif.'
_cod_database_code 7218216

loop_
_symmetry_equiv_pos_as_xyz
'x, y, z'
'-x, -y, -z'

loop_
_atom_site_label
_atom_site_type_symbol
_atom_site_fract_x
_atom_site_fract_y
_atom_site_fract_z
_atom_site_U_iso_or_equiv
_atom_site_adp_type
_atom_site_occupancy
_atom_site_symmetry_multiplicity
_atom_site_calc_flag
_atom_site_refinement_flags
O3 O 0.94861(15) 0.43060(14) 0.38925(12) 0.0260(4) Uani 1 1 d .
H3 H 0.8899 0.4540 0.3603 0.031 Uiso 1 1 calc R
O9 O 1.80544(15) 0.41365(15) 0.27381(13) 0.0308(5) Uani 1 1 d .
H9 H 1.8029 0.3567 0.2985 0.037 Uiso 1 1 calc R
O4 O 1.04070(17) 0.55831(16) 0.41174(13) 0.0320(5) Uani 1 1 d .
H4 H 1.0126 0.5280 0.3965 0.038 Uiso 1 1 calc R
O1 O 1.21794(17) 0.12372(14) 0.37824(12) 0.0288(5) Uani 1 1 d .
H1 H 1.2062 0.1005 0.4308 0.035 Uiso 1 1 calc R
O8 O 1.74493(16) 0.57486(16) 0.30750(13) 0.0330(5) Uani 1 1 d .
H8 H 1.7254 0.5653 0.3585 0.040 Uiso 1 1 d .
O2 O 1.02355(17) 0.22210(15) 0.44628(12) 0.0301(5) Uani 1 1 d .
H2 H 1.0283 0.2274 0.4918 0.036 Uiso 1 1 calc R
O7 O 1.52330(16) 0.71899(14) 0.26921(13) 0.0305(5) Uani 1 1 d .
H7 H 1.4951 0.7722 0.2248 0.037 Uiso 1 1 d .
O6 O 1.31588(17) 0.70843(16) 0.34749(13) 0.0333(5) Uani 1 1 d .
H6 H 1.3676 0.7197 0.3142 0.040 Uiso 1 1 calc R
O12 O 1.42898(17) 0.12141(15) 0.42417(12) 0.0298(5) Uani 1 1 d .
H12 H 1.3827 0.1120 0.4022 0.036 Uiso 1 1 calc R
O11 O 1.60173(17) 0.14950(16) 0.47457(12) 0.0327(5) Uani 1 1 d .
H11 H 1.5582 0.1208 0.5042 0.039 Uiso 1 1 calc R
O10 O 1.71299(17) 0.26767(17) 0.35932(13) 0.0361(5) Uani 1 1 d .
H10 H 1.7186 0.2385 0.4127 0.043 Uiso 1 1 calc R
C2 C 1.0791(2) 0.2782(2) 0.38119(17) 0.0227(6) Uani 1 1 d .
N2B N 1.6347(2) -0.01871(17) 0.32515(16) 0.0305(6) Uani 1 1 d .
H2B H 1.6470 -0.0430 0.3805 0.037 Uiso 1 1 calc R
O5 O 1.17354(18) 0.63122(17) 0.45552(13) 0.0345(5) Uani 1 1 d .
H5 H 1.1252 0.6074 0.4833 0.041 Uiso 1 1 calc R
O1B O 1.75340(19) -0.04392(15) 0.45028(13) 0.0377(5) Uani 1 1 d .
O1C O 1.91359(18) -0.22273(17) 0.40647(14) 0.0384(5) Uani 1 1 d .
C4C C 1.5958(2) -0.33948(19) 0.43483(16) 0.0184(5) Uani 1 1 d .
H4C H 1.5895 -0.3164 0.3745 0.022 Uiso 1 1 calc R
N3B N 1.6989(2) 0.02883(17) 0.26987(16) 0.0304(6) Uani 1 1 d .
N2C N 1.7492(2) -0.28250(18) 0.41814(15) 0.0297(6) Uani 1 1 d .
H2C H 1.7971 -0.2730 0.4421 0.036 Uiso 1 1 calc R
N3C N 1.7493(2) -0.25331(17) 0.33253(15) 0.0275(5) Uani 1 1 d .
C6 C 1.2328(2) 0.2808(2) 0.27707(16) 0.0214(6) Uani 1 1 d .
C23 C 1.5685(2) 0.1940(2) 0.38847(17) 0.0250(6) Uani 1 1 d .
C3 C 1.0391(2) 0.3826(2) 0.34832(17) 0.0223(6) Uani 1 1 d .
C24 C 1.4790(2) 0.1826(2) 0.35951(17) 0.0235(6) Uani 1 1 d .
C12 C 1.2004(2) 0.63352(19) 0.20836(17) 0.0229(6) Uani 1 1 d .
H12A H 1.2077 0.6339 0.1526 0.027 Uiso 1 1 calc R
C5C C 1.6736(2) -0.3284(2) 0.47132(18) 0.0272(6) Uani 1 1 d .
C9 C 1.1807(2) 0.6314(2) 0.37383(18) 0.0253(6) Uani 1 1 d .
C4 C 1.0922(2) 0.43875(19) 0.27781(17) 0.0212(6) Uani 1 1 d .
C19 C 1.5142(2) 0.5446(2) 0.18050(17) 0.0247(6) Uani 1 1 d .
H19 H 1.4632 0.5375 0.1510 0.030 Uiso 1 1 calc R
C25 C 1.4448(2) 0.2332(2) 0.27147(17) 0.0225(6) Uani 1 1 d .
C15 C 1.5561(2) 0.6386(2) 0.24502(17) 0.0252(6) Uani 1 1 d .
C26 C 1.5046(2) 0.2940(2) 0.21482(17) 0.0235(6) Uani 1 1 d .
H26 H 1.4832 0.3277 0.1560 0.028 Uiso 1 1 calc R
C16 C 1.6651(2) 0.5668(2) 0.26597(18) 0.0258(6) Uani 1 1 d .
C27 C 1.5947(2) 0.3066(2) 0.24204(17) 0.0240(6) Uani 1 1 d .
C17 C 1.6970(2) 0.4823(2) 0.24669(18) 0.0262(6) Uani 1 1 d .
C8 C 1.1129(2) 0.5940(2) 0.34838(17) 0.0233(6) Uani 1 1 d .
C7 C 1.0458(2) 0.5543(2) 0.23782(17) 0.0230(6) Uani 1 1 d .
H7A H 0.9711 0.5751 0.2635 0.028 Uiso 1 1 calc R
C1 C 1.1757(2) 0.2277(2) 0.34569(17) 0.0238(6) Uani 1 1 d .
C21 C 1.6549(2) 0.3780(2) 0.18129(17) 0.0259(6) Uani 1 1 d .
H21 H 1.7368 0.3421 0.1939 0.031 Uiso 1 1 calc R
C10 C 1.2570(2) 0.6705(2) 0.31620(18) 0.0246(6) Uani 1 1 d .
C20 C 1.4793(2) 0.6289(2) 0.20013(17) 0.0242(6) Uani 1 1 d .
N1C N 1.6856(3) -0.3595(2) 0.56127(19) 0.0480(7) Uani 1 1 d .
C22 C 1.6259(2) 0.2551(2) 0.33016(18) 0.0258(6) Uani 1 1 d .
C28 C 1.3417(2) 0.2255(2) 0.24093(17) 0.0239(6) Uani 1 1 d .
H28 H 1.3502 0.1541 0.2668 0.029 Uiso 1 1 calc R
C6B C 1.7789(3) 0.0437(2) 0.29956(18) 0.0290(6) Uani 1 1 d .
N1B N 1.4789(2) -0.06805(19) 0.35560(16) 0.0371(6) Uani 1 1 d .
C14 C 1.3596(2) 0.7088(2) 0.17322(18) 0.0268(6) Uani 1 1 d .
H14 H 1.3593 0.7657 0.1841 0.032 Uiso 1 1 calc R
C5B C 1.5463(3) -0.0296(2) 0.29343(18) 0.0301(7) Uani 1 1 d .
C6C C 1.8233(2) -0.2103(2) 0.28615(19) 0.0275(6) Uani 1 1 d .
C18 C 1.6219(2) 0.4702(2) 0.20305(17) 0.0242(6) Uani 1 1 d .
C5 C 1.1891(2) 0.3857(2) 0.24499(17) 0.0226(6) Uani 1 1 d .
H5A H 1.2266 0.4219 0.1995 0.027 Uiso 1 1 calc R
C11 C 1.2696(2) 0.6712(2) 0.23238(18) 0.0239(6) Uani 1 1 d .
C7C C 1.8159(2) -0.1744(2) 0.19122(19) 0.0296(7) Uani 1 1 d .
C13 C 1.1209(2) 0.59530(19) 0.26418(17) 0.0232(6) Uani 1 1 d .
C15C C 1.9087(3) -0.1959(2) 0.3249(2) 0.0304(7) Uani 1 1 d .
C15B C 1.8051(3) 0.0073(2) 0.3924(2) 0.0355(7) Uani 1 1 d .
C29 C 1.0257(2) 0.5968(2) 0.13886(18) 0.0282(6) Uani 1 1 d .
H29A H 0.9996 0.6698 0.1156 0.034 Uiso 1 1 calc R
H29B H 1.0973 0.5739 0.1116 0.034 Uiso 1 1 calc R
C7B C 1.8436(3) 0.1011(2) 0.23366(19) 0.0319(7) Uani 1 1 d .
C13C C 1.9791(3) -0.1199(2) 0.1809(2) 0.0403(8) Uani 1 1 d .
H13C H 2.0314 -0.0918 0.1459 0.048 Uiso 1 1 calc R
C14C C 1.9864(3) -0.1504(2) 0.2678(2) 0.0363(7) Uani 1 1 d .
H14C H 2.0421 -0.1420 0.2914 0.044 Uiso 1 1 calc R
C4B C 1.5320(3) -0.0032(2) 0.20495(19) 0.0353(7) Uani 1 1 d .
H4B H 1.5821 0.0217 0.1639 0.042 Uiso 1 1 calc R
C33 C 1.6367(3) 0.4074(2) 0.08424(18) 0.0308(7) Uani 1 1 d .
H33A H 1.6542 0.3469 0.0743 0.037 Uiso 1 1 calc R
H33B H 1.5571 0.4477 0.0684 0.037 Uiso 1 1 calc R
C3C C 1.5267(3) -0.3854(2) 0.4888(2) 0.0359(7) Uani 1 1 d .
H13 H 1.4719 -0.3941 0.4645 0.043 Uiso 1 1 calc R
C12C C 1.8939(3) -0.1288(2) 0.1394(2) 0.0354(7) Uani 1 1 d .
C8B C 1.8256(3) 0.1355(2) 0.14379(19) 0.0348(7) Uani 1 1 d .
H8B H 1.7714 0.1217 0.1239 0.042 Uiso 1 1 calc R
C31 C 1.3355(3) 0.7496(2) 0.07623(19) 0.0357(7) Uani 1 1 d .
H31A H 1.2584 0.7979 0.0628 0.043 Uiso 1 1 calc R
H31B H 1.3405 0.6948 0.0612 0.043 Uiso 1 1 calc R
C2C C 1.5330(3) -0.4203(2) 0.5782(2) 0.0344(7) Uani 1 1 d .
H15 H 1.4843 -0.4529 0.6134 0.041 Uiso 1 1 calc R
C35 C 1.3340(2) 0.2614(2) 0.14185(18) 0.0282(6) Uani 1 1 d .
H35A H 1.3265 0.3318 0.1144 0.034 Uiso 1 1 calc R
H35B H 1.4043 0.2236 0.1221 0.034 Uiso 1 1 calc R
C1C C 1.6126(2) -0.4063(2) 0.61480(19) 0.0318(7) Uani 1 1 d .
H18 H 1.6172 -0.4282 0.6751 0.038 Uiso 1 1 calc R
C8C C 1.7328(3) -0.1814(2) 0.1497(2) 0.0349(7) Uani 1 1 d .
H8C H 1.6810 -0.2111 0.1831 0.042 Uiso 1 1 calc R
C30 C 0.9383(3) 0.5653(3) 0.1151(2) 0.0400(8) Uani 1 1 d .
H30A H 0.9616 0.4931 0.1404 0.060 Uiso 1 1 calc R
H30B H 0.9330 0.5897 0.0526 0.060 Uiso 1 1 calc R
H30C H 0.8653 0.5932 0.1371 0.060 Uiso 1 1 calc R
C36 C 1.2348(3) 0.2491(3) 0.1125(2) 0.0375(7) Uani 1 1 d .
H36A H 1.2399 0.1800 0.1412 0.056 Uiso 1 1 calc R
H36B H 1.2370 0.2688 0.0504 0.056 Uiso 1 1 calc R
H36C H 1.1645 0.2909 0.1273 0.056 Uiso 1 1 calc R
C34 C 1.7104(3) 0.4668(3) 0.0258(2) 0.0437(8) Uani 1 1 d .
H34A H 1.6879 0.5302 0.0307 0.066 Uiso 1 1 calc R
H34B H 1.7010 0.4785 -0.0338 0.066 Uiso 1 1 calc R
H34C H 1.7890 0.4291 0.0436 0.066 Uiso 1 1 calc R
C2B C 1.3687(3) -0.0531(2) 0.2429(2) 0.0430(8) Uani 1 1 d .
H16 H 1.3062 -0.0607 0.2271 0.052 Uiso 1 1 calc R
C1B C 1.3915(3) -0.0791(3) 0.3291(2) 0.0459(9) Uani 1 1 d .
H20 H 1.3436 -0.1059 0.3714 0.055 Uiso 1 1 calc R
C3B C 1.4417(3) -0.0153(2) 0.1804(2) 0.0416(8) Uani 1 1 d .
H17 H 1.4292 0.0019 0.1217 0.050 Uiso 1 1 calc R
C9C C 1.7271(3) -0.1448(3) 0.0597(2) 0.0425(8) Uani 1 1 d .
H9C H 1.6716 -0.1500 0.0331 0.051 Uiso 1 1 calc R
C12B C 1.9270(3) 0.1222(2) 0.2619(2) 0.0415(8) Uani 1 1 d .
C10B C 1.9684(3) 0.2124(3) 0.1123(2) 0.0464(9) Uani 1 1 d .
H10B H 2.0090 0.2501 0.0717 0.056 Uiso 1 1 calc R
C11C C 1.8859(3) -0.0922(3) 0.0477(2) 0.0469(9) Uani 1 1 d .
H11C H 1.9370 -0.0624 0.0132 0.056 Uiso 1 1 calc R
C11B C 1.9880(3) 0.1788(3) 0.2001(2) 0.0489(9) Uani 1 1 d .
H11B H 2.0421 0.1937 0.2189 0.059 Uiso 1 1 calc R
C9B C 1.8883(3) 0.1900(3) 0.0844(2) 0.0419(8) Uani 1 1 d .
H9B H 1.8763 0.2119 0.0248 0.050 Uiso 1 1 calc R
C10C C 1.8038(3) -0.0999(3) 0.0084(2) 0.0502(9) Uani 1 1 d .
H10C H 1.7996 -0.0753 -0.0522 0.060 Uiso 1 1 calc R
C32 C 1.4192(3) 0.8005(3) 0.0207(2) 0.0539(10) Uani 1 1 d .
H32A H 1.4130 0.8560 0.0341 0.081 Uiso 1 1 calc R
H5C H 1.4014 0.8248 -0.0402 0.081 Uiso 1 1 calc R
H32C H 1.4955 0.7527 0.0332 0.081 Uiso 1 1 calc R
C14B C 1.8930(4) 0.0307(3) 0.4153(2) 0.0609(12) Uani 1 1 d .
H14B H 1.9118 0.0072 0.4739 0.073 Uiso 1 1 calc R
C13B C 1.9487(4) 0.0859(3) 0.3537(2) 0.0642(12) Uani 1 1 d .
H13B H 2.0034 0.1011 0.3713 0.077 Uiso 1 1 calc R
C1D C 0.1554(11) 0.8738(11) 0.4223(9) 0.270(7) Uani 1 1 d U
H1D1 H 0.0746 0.8940 0.4309 0.405 Uiso 1 1 calc R
H1D2 H 0.1719 0.8664 0.3678 0.405 Uiso 1 1 calc R
H1D3 H 0.1824 0.9242 0.4211 0.405 Uiso 1 1 calc R
O1D O 0.2035(3) 0.7930(2) 0.48246(17) 0.0567(7) Uani 1 1 d .
H1D H 0.2432 0.7521 0.4624 0.068 Uiso 1 1 calc R

loop_
_atom_site_aniso_label
_atom_site_aniso_U_11
_atom_site_aniso_U_22
_atom_site_aniso_U_33
_atom_site_aniso_U_23
_atom_site_aniso_U_13
_atom_site_aniso_U_12
O3 0.0185(9) 0.0334(11) 0.0241(10) -0.0087(9) 0.0024(8) -0.0109(8)
O9 0.0195(10) 0.0301(11) 0.0368(12) -0.0085(10) -0.0033(8) -0.0068(8)
O4 0.0363(12) 0.0402(12) 0.0299(11) -0.0165(10) 0.0128(9) -0.0259(10)
O1 0.0402(12) 0.0222(10) 0.0231(10) -0.0056(8) 0.0015(9) -0.0146(9)
O8 0.0262(11) 0.0434(12) 0.0338(12) -0.0184(10) -0.0028(9) -0.0122(9)
O2 0.0348(11) 0.0358(11) 0.0224(10) -0.0052(9) 0.0018(9) -0.0231(9)
O7 0.0277(11) 0.0294(11) 0.0341(11) -0.0123(9) 0.0000(9) -0.0101(9)
O6 0.0295(11) 0.0483(13) 0.0339(12) -0.0205(11) 0.0085(9) -0.0243(10)
O12 0.0334(12) 0.0316(11) 0.0218(10) -0.0028(9) -0.0008(8) -0.0175(9)
O11 0.0334(11) 0.0418(12) 0.0185(10) -0.0011(9) -0.0032(8) -0.0199(10)
O10 0.0320(11) 0.0481(13) 0.0237(11) -0.0021(10) -0.0037(9) -0.0220(10)
C2 0.0218(14) 0.0280(15) 0.0190(13) -0.0043(11) -0.0007(11) -0.0151(12)
N2B 0.0381(14) 0.0249(13) 0.0240(13) -0.0055(10) 0.0004(11) -0.0112(11)
O5 0.0383(12) 0.0510(14) 0.0272(11) -0.0192(10) 0.0125(9) -0.0297(11)
O1B 0.0505(14) 0.0325(12) 0.0258(11) -0.0034(9) -0.0010(10) -0.0191(10)
O1C 0.0427(13) 0.0480(14) 0.0382(13) -0.0253(11) 0.0030(10) -0.0217(11)
C4C 0.0259(14) 0.0222(13) 0.0105(12) -0.0058(10) 0.0015(10) -0.0134(11)
N3B 0.0347(14) 0.0214(12) 0.0288(13) -0.0080(10) 0.0029(11) -0.0065(11)
N2C 0.0362(14) 0.0362(14) 0.0237(13) -0.0141(11) 0.0017(10) -0.0179(12)
N3C 0.0320(13) 0.0270(13) 0.0260(13) -0.0121(11) 0.0038(10) -0.0126(11)
C6 0.0228(14) 0.0254(14) 0.0172(13) -0.0066(11) -0.0016(10) -0.0112(11)
C23 0.0247(14) 0.0249(14) 0.0191(14) -0.0045(12) -0.0001(11) -0.0067(12)
C3 0.0186(13) 0.0269(14) 0.0220(14) -0.0092(12) -0.0013(11) -0.0088(11)
C24 0.0240(14) 0.0209(14) 0.0225(14) -0.0070(11) 0.0040(11) -0.0079(11)
C12 0.0216(14) 0.0223(14) 0.0186(14) -0.0045(11) 0.0004(11) -0.0055(11)
C5C 0.0287(15) 0.0255(15) 0.0232(15) -0.0083(12) 0.0052(12) -0.0085(12)
C9 0.0239(14) 0.0263(15) 0.0234(14) -0.0096(12) 0.0029(11) -0.0075(12)
C4 0.0201(13) 0.0229(14) 0.0192(13) -0.0040(11) -0.0014(10) -0.0106(11)
C19 0.0247(14) 0.0315(15) 0.0175(13) -0.0056(12) 0.0023(11) -0.0150(12)
C25 0.0233(14) 0.0219(14) 0.0218(14) -0.0097(11) 0.0020(11) -0.0067(11)
C15 0.0250(14) 0.0294(15) 0.0207(14) -0.0075(12) 0.0064(11) -0.0142(12)
C26 0.0260(14) 0.0216(14) 0.0173(13) -0.0061(11) -0.0003(11) -0.0043(11)
C16 0.0221(14) 0.0319(16) 0.0226(14) -0.0073(12) 0.0019(11) -0.0135(12)
C27 0.0239(14) 0.0228(14) 0.0210(14) -0.0065(11) 0.0027(11) -0.0069(11)
C17 0.0187(13) 0.0308(15) 0.0237(14) -0.0058(12) 0.0024(11) -0.0096(12)
C8 0.0195(13) 0.0224(14) 0.0243(14) -0.0063(12) 0.0052(11) -0.0087(11)
C7 0.0179(13) 0.0242(14) 0.0240(14) -0.0065(12) 0.0002(11) -0.0079(11)
C1 0.0293(15) 0.0230(14) 0.0206(14) -0.0056(11) -0.0054(11) -0.0120(12)
C21 0.0208(14) 0.0325(16) 0.0215(14) -0.0092(12) 0.0031(11) -0.0091(12)
C10 0.0200(13) 0.0249(14) 0.0284(15) -0.0091(12) -0.0002(11) -0.0088(11)
C20 0.0216(13) 0.0279(15) 0.0196(14) -0.0037(11) 0.0062(11) -0.0140(12)
N1C 0.0496(18) 0.0460(17) 0.0425(17) -0.0184(14) 0.0033(14) -0.0107(14)
C22 0.0206(14) 0.0292(15) 0.0240(15) -0.0083(12) 0.0000(11) -0.0076(12)
C28 0.0286(15) 0.0214(14) 0.0204(14) -0.0064(11) 0.0013(11) -0.0100(12)
C6B 0.0347(16) 0.0209(14) 0.0253(15) -0.0067(12) -0.0009(12) -0.0059(12)
N1B 0.0532(17) 0.0351(15) 0.0278(14) -0.0086(12) 0.0012(12) -0.0255(13)
C14 0.0211(14) 0.0268(15) 0.0272(15) -0.0054(12) 0.0015(11) -0.0097(12)
C5B 0.0394(17) 0.0205(14) 0.0249(15) -0.0066(12) 0.0000(13) -0.0073(13)
C6C 0.0294(15) 0.0265(15) 0.0290(15) -0.0144(13) 0.0049(12) -0.0102(12)
C18 0.0229(14) 0.0289(15) 0.0178(13) -0.0047(12) 0.0049(11) -0.0130(12)
C5 0.0235(14) 0.0250(14) 0.0194(13) -0.0047(11) -0.0002(11) -0.0132(12)
C11 0.0164(13) 0.0217(14) 0.0260(15) -0.0047(12) 0.0008(11) -0.0047(11)
C7C 0.0344(16) 0.0257(15) 0.0284(16) -0.0125(13) 0.0073(13) -0.0107(13)
C13 0.0192(13) 0.0200(13) 0.0256(14) -0.0064(11) 0.0003(11) -0.0050(11)
C15C 0.0336(16) 0.0257(15) 0.0339(17) -0.0152(13) 0.0041(13) -0.0099(13)
C15B 0.050(2) 0.0274(16) 0.0274(16) -0.0061(13) -0.0012(14) -0.0172(15)
C29 0.0262(15) 0.0271(15) 0.0266(15) -0.0057(12) -0.0005(12) -0.0101(12)
C7B 0.0352(17) 0.0235(15) 0.0293(16) -0.0075(13) 0.0011(13) -0.0057(13)
C13C 0.0347(17) 0.0300(17) 0.050(2) -0.0115(15) 0.0131(15) -0.0147(14)
C14C 0.0324(17) 0.0321(17) 0.047(2) -0.0165(15) 0.0017(14) -0.0141(14)
C4B 0.0423(18) 0.0312(17) 0.0258(16) -0.0073(13) 0.0011(13) -0.0109(14)
C33 0.0330(16) 0.0285(16) 0.0242(15) -0.0078(13) 0.0033(12) -0.0079(13)
C3C 0.0355(17) 0.0377(18) 0.0369(18) -0.0131(15) -0.0029(14) -0.0163(14)
C12C 0.0368(17) 0.0291(16) 0.0354(18) -0.0114(14) 0.0074(14) -0.0104(14)
C8B 0.0344(17) 0.0378(18) 0.0267(16) -0.0101(14) -0.0004(13) -0.0098(14)
C31 0.0293(16) 0.0426(18) 0.0290(16) -0.0078(14) -0.0002(13) -0.0135(14)
C2C 0.0332(16) 0.0334(17) 0.0289(16) -0.0062(13) 0.0047(13) -0.0122(14)
C35 0.0346(16) 0.0266(15) 0.0211(14) -0.0086(12) 0.0032(12) -0.0104(13)
C1C 0.0311(16) 0.0316(16) 0.0245(15) -0.0074(13) 0.0042(12) -0.0080(13)
C8C 0.0402(18) 0.0351(17) 0.0304(17) -0.0138(14) 0.0038(13) -0.0146(14)
C30 0.0391(18) 0.048(2) 0.0302(17) -0.0052(15) -0.0092(14) -0.0219(16)
C36 0.0454(19) 0.0441(19) 0.0269(16) -0.0149(15) -0.0024(14) -0.0178(16)
C34 0.055(2) 0.045(2) 0.0267(17) -0.0104(15) 0.0120(15) -0.0227(17)
C2B 0.059(2) 0.0419(19) 0.0338(18) -0.0112(15) -0.0044(16) -0.0271(17)
C1B 0.069(2) 0.049(2) 0.0309(18) -0.0117(16) 0.0038(16) -0.0377(19)
C3B 0.055(2) 0.0376(18) 0.0282(17) -0.0103(14) -0.0062(15) -0.0134(16)
C9C 0.052(2) 0.045(2) 0.0289(17) -0.0134(15) 0.0003(15) -0.0175(17)
C12B 0.052(2) 0.0402(19) 0.0309(17) -0.0059(15) -0.0051(15) -0.0222(16)
C10B 0.0416(19) 0.051(2) 0.039(2) -0.0072(17) 0.0021(15) -0.0216(17)
C11C 0.055(2) 0.043(2) 0.0358(19) -0.0077(16) 0.0145(16) -0.0231(17)
C11B 0.055(2) 0.053(2) 0.040(2) -0.0086(17) -0.0040(17) -0.0301(19)
C9B 0.0400(19) 0.049(2) 0.0270(17) -0.0069(15) 0.0028(14) -0.0165(16)
C10C 0.067(2) 0.053(2) 0.0239(17) -0.0108(16) 0.0073(16) -0.0214(19)
C32 0.042(2) 0.067(3) 0.0319(19) 0.0057(18) 0.0005(15) -0.0260(19)
C14B 0.099(3) 0.067(3) 0.0262(18) -0.0008(18) -0.0121(19) -0.056(3)
C13B 0.099(3) 0.073(3) 0.034(2) -0.0011(19) -0.015(2) -0.063(3)
C1D 0.227(11) 0.273(13) 0.274(13) -0.090(11) 0.004(10) -0.070(10)
O1D 0.075(2) 0.0577(17) 0.0459(15) -0.0206(13) -0.0115(13) -0.0278(15)

loop_
_atom_type_symbol
_atom_type_description
_atom_type_scat_dispersion_real
_atom_type_scat_dispersion_imag
_atom_type_scat_source
C C 0.0033 0.0016 'International Tables Vol C Tables 4.2.6.8 and 6.1.1.4'
H H 0.0000 0.0000 'International Tables Vol C Tables 4.2.6.8 and 6.1.1.4'
O O 0.0106 0.0060 'International Tables Vol C Tables 4.2.6.8 and 6.1.1.4'
N N 0.0061 0.0033 'International Tables Vol C Tables 4.2.6.8 and 6.1.1.4'

loop_
_geom_angle_atom_site_label_1
_geom_angle_atom_site_label_2
_geom_angle_atom_site_label_3
_geom_angle
C3 O3 H3 109.5
C17 O9 H9 109.5
C8 O4 H4 109.5
C1 O1 H1 109.5
C16 O8 H8 108.9
C2 O2 H2 109.5
C15 O7 H7 107.9
C10 O6 H6 109.5
C24 O12 H12 109.5
C23 O11 H11 109.5
C22 O10 H10 109.5
O2 C2 C3 121.8(2)
O2 C2 C1 118.4(2)
C3 C2 C1 119.7(2)
N3B N2B C5B 119.7(2)
N3B N2B H2B 120.2
C5B N2B H2B 120.2
C9 O5 H5 109.5
C5C C4C C3C 117.1(3)
C5C C4C H4C 121.4
C3C C4C H4C 121.4
N2B N3B C6B 119.9(2)
N3C N2C C5C 122.2(2)
N3C N2C H2C 118.9
C5C N2C H2C 118.9
N2C N3C C6C 118.9(2)
C5 C6 C1 117.6(2)
C5 C6 C28 121.4(2)
C1 C6 C28 121.0(2)
O11 C23 C22 116.9(2)
O11 C23 C24 122.6(2)
C22 C23 C24 120.5(2)
O3 C3 C2 118.6(2)
O3 C3 C4 120.4(2)
C2 C3 C4 121.0(2)
O12 C24 C23 114.3(2)
O12 C24 C25 125.2(2)
C23 C24 C25 120.5(2)
C13 C12 C11 123.2(3)
C13 C12 H12A 118.4
C11 C12 H12A 118.4
C4C C5C N1C 124.1(3)
C4C C5C N2C 119.5(2)
N1C C5C N2C 116.4(3)
O5 C9 C10 118.1(2)
O5 C9 C8 121.4(2)
C10 C9 C8 120.5(3)
C5 C4 C3 117.5(2)
C5 C4 C7 120.8(2)
C3 C4 C7 121.7(2)
C20 C19 C18 123.0(3)
C20 C19 H19 118.5
C18 C19 H19 118.5
C24 C25 C26 117.4(2)
C24 C25 C28 120.3(2)
C26 C25 C28 122.3(2)
O7 C15 C16 120.1(2)
O7 C15 C20 120.0(2)
C16 C15 C20 119.9(3)
C27 C26 C25 123.3(2)
C27 C26 H26 118.3
C25 C26 H26 118.3
O8 C16 C15 122.0(3)
O8 C16 C17 117.4(2)
C15 C16 C17 120.7(3)
C22 C27 C26 117.5(2)
C22 C27 C21 119.2(2)
C26 C27 C21 123.2(2)
O9 C17 C18 123.5(3)
O9 C17 C16 115.9(2)
C18 C17 C16 120.6(2)
O4 C8 C9 114.3(2)
O4 C8 C13 125.1(2)
C9 C8 C13 120.6(2)
C13 C7 C4 110.8(2)
C13 C7 C29 114.0(2)
C4 C7 C29 111.4(2)
C13 C7 H7A 106.7
C4 C7 H7A 106.7
C29 C7 H7A 106.7
O1 C1 C2 120.7(2)
O1 C1 C6 118.3(2)
C2 C1 C6 121.0(2)
C27 C21 C33 113.7(2)
C27 C21 C18 110.0(2)
C33 C21 C18 112.1(2)
C27 C21 H21 106.9
C33 C21 H21 106.9
C18 C21 H21 106.9
O6 C10 C9 115.2(2)
O6 C10 C11 124.0(2)
C9 C10 C11 120.8(2)
C19 C20 C15 118.1(2)
C19 C20 C14 120.7(2)
C15 C20 C14 121.2(3)
C1C N1C C5C 117.1(3)
O10 C22 C23 120.3(2)
O10 C22 C27 118.9(2)
C23 C22 C27 120.8(3)
C35 C28 C25 113.5(2)
C35 C28 C6 111.9(2)
C25 C28 C6 109.6(2)
C35 C28 H28 107.2
C25 C28 H28 107.2
C6 C28 H28 107.2
N3B C6B C15B 124.1(3)
N3B C6B C7B 116.6(3)
C15B C6B C7B 119.4(3)
C5B N1B C1B 116.8(3)
C31 C14 C11 114.9(2)
C31 C14 C20 112.3(2)
C11 C14 C20 111.0(2)
C31 C14 H14 106.0
C11 C14 H14 106.0
C20 C14 H14 106.0
N1B C5B C4B 123.9(3)
N1B C5B N2B 113.9(3)
C4B C5B N2B 122.2(3)
N3C C6C C7C 116.8(3)
N3C C6C C15C 123.7(3)
C7C C6C C15C 119.5(3)
C17 C18 C19 117.6(3)
C17 C18 C21 121.6(2)
C19 C18 C21 120.8(2)
C4 C5 C6 123.1(2)
C4 C5 H5A 118.4
C6 C5 H5A 118.4
C10 C11 C12 117.6(2)
C10 C11 C14 119.1(2)
C12 C11 C14 123.3(2)
C8C C7C C12C 118.9(3)
C8C C7C C6C 122.5(3)
C12C C7C C6C 118.6(3)
C12 C13 C8 117.3(2)
C12 C13 C7 123.0(2)
C8 C13 C7 119.7(2)
O1C C15C C14C 120.9(3)
O1C C15C C6C 120.6(3)
C14C C15C C6C 118.5(3)
O1B C15B C14B 120.9(3)
O1B C15B C6B 121.0(3)
C14B C15B C6B 118.1(3)
C30 C29 C7 112.9(2)
C30 C29 H29A 109.0
C7 C29 H29A 109.0
C30 C29 H29B 109.0
C7 C29 H29B 109.0
H29A C29 H29B 107.8
C8B C7B C12B 118.7(3)
C8B C7B C6B 122.5(3)
C12B C7B C6B 118.8(3)
C14C C13C C12C 122.9(3)
C14C C13C H13C 118.5
C12C C13C H13C 118.5
C13C C14C C15C 120.7(3)
C13C C14C H14C 119.7
C15C C14C H14C 119.7
C3B C4B C5B 117.7(3)
C3B C4B H4B 121.2
C5B C4B H4B 121.2
C34 C33 C21 112.5(3)
C34 C33 H33A 109.1
C21 C33 H33A 109.1
C34 C33 H33B 109.1
C21 C33 H33B 109.1
H33A C33 H33B 107.8
C4C C3C C2C 123.2(3)
C4C C3C H13 118.4
C2C C3C H13 118.4
C11C C12C C7C 119.0(3)
C11C C12C C13C 121.4(3)
C7C C12C C13C 119.7(3)
C9B C8B C7B 120.2(3)
C9B C8B H8B 119.9
C7B C8B H8B 119.9
C14 C31 C32 112.1(3)
C14 C31 H31A 109.2
C32 C31 H31A 109.2
C14 C31 H31B 109.2
C32 C31 H31B 109.2
H31A C31 H31B 107.9
C3C C2C C1C 118.9(3)
C3C C2C H15 120.6
C1C C2C H15 120.6
C36 C35 C28 113.2(2)
C36 C35 H35A 108.9
C28 C35 H35A 108.9
C36 C35 H35B 108.9
C28 C35 H35B 108.9
H35A C35 H35B 107.8
C2C C1C N1C 119.6(3)
C2C C1C H18 120.2
N1C C1C H18 120.2
C9C C8C C7C 120.7(3)
C9C C8C H8C 119.6
C7C C8C H8C 119.6
C29 C30 H30A 109.5
C29 C30 H30B 109.5
H30A C30 H30B 109.5
C29 C30 H30C 109.5
H30A C30 H30C 109.5
H30B C30 H30C 109.5
C35 C36 H36A 109.5
C35 C36 H36B 109.5
H36A C36 H36B 109.5
C35 C36 H36C 109.5
H36A C36 H36C 109.5
H36B C36 H36C 109.5
C33 C34 H34A 109.5
C33 C34 H34B 109.5
H34A C34 H34B 109.5
C33 C34 H34C 109.5
H34A C34 H34C 109.5
H34B C34 H34C 109.5
C1B C2B C3B 118.0(3)
C1B C2B H16 121.0
C3B C2B H16 121.0
N1B C1B C2B 123.7(3)
N1B C1B H20 118.1
C2B C1B H20 118.1
C4B C3B C2B 120.0(3)
C4B C3B H17 120.0
C2B C3B H17 120.0
C8C C9C C10C 120.5(3)
C8C C9C H9C 119.7
C10C C9C H9C 119.7
C11B C12B C7B 119.8(3)
C11B C12B C13B 120.5(3)
C7B C12B C13B 119.7(3)
C11B C10B C9B 119.8(3)
C11B C10B H10B 120.1
C9B C10B H10B 120.1
C10C C11C C12C 121.2(3)
C10C C11C H11C 119.4
C12C C11C H11C 119.4
C10B C11B C12B 120.6(3)
C10B C11B H11B 119.7
C12B C11B H11B 119.7
C10B C9B C8B 120.9(3)
C10B C9B H9B 119.5
C8B C9B H9B 119.5
C11C C10C C9C 119.7(3)
C11C C10C H10C 120.2
C9C C10C H10C 120.2
C31 C32 H32A 109.5
C31 C32 H5C 109.5
H32A C32 H5C 109.5
C31 C32 H32C 109.5
H32A C32 H32C 109.5
H5C C32 H32C 109.5
C13B C14B C15B 121.4(3)
C13B C14B H14B 119.3
C15B C14B H14B 119.3
C14B C13B C12B 122.6(3)
C14B C13B H13B 118.7
C12B C13B H13B 118.7
O1D C1D H1D1 109.5
O1D C1D H1D2 109.5
H1D1 C1D H1D2 109.5
O1D C1D H1D3 109.5
H1D1 C1D H1D3 109.5
H1D2 C1D H1D3 109.5
C1D O1D H1D 109.5

loop_
_geom_bond_atom_site_label_1
_geom_bond_atom_site_label_2
_geom_bond_distance
O3 C3 1.387(3)
O3 H3 0.8200
O9 C17 1.380(3)
O9 H9 0.8200
O4 C8 1.375(3)
O4 H4 0.8200
O1 C1 1.382(3)
O1 H1 0.8200
O8 C16 1.377(3)
O8 H8 0.8272
O2 C2 1.377(3)
O2 H2 0.8200
O7 C15 1.385(3)
O7 H7 0.8415
O6 C10 1.375(3)
O6 H6 0.8200
O12 C24 1.371(3)
O12 H12 0.8200
O11 C23 1.369(3)
O11 H11 0.8200
O10 C22 1.374(3)
O10 H10 0.8200
C2 C3 1.388(4)
C2 C1 1.397(4)
N2B N3B 1.317(3)
N2B C5B 1.397(4)
N2B H2B 0.8600
O5 C9 1.369(3)
O5 H5 0.8200
O1B C15B 1.255(4)
O1C C15C 1.262(4)
C4C C5C 1.330(4)
C4C C3C 1.342(4)
C4C H4C 0.9300
N3B C6B 1.321(4)
N2C N3C 1.319(3)
N2C C5C 1.400(3)
N2C H2C 0.8600
N3C C6C 1.327(3)
C6 C5 1.394(4)
C6 C1 1.397(4)
C6 C28 1.529(4)
C23 C22 1.390(4)
C23 C24 1.390(4)
C3 C4 1.403(4)
C24 C25 1.398(4)
C12 C13 1.400(4)
C12 C11 1.401(4)
C12 H12A 0.9300
C5C N1C 1.397(4)
C9 C10 1.387(4)
C9 C8 1.396(4)
C4 C5 1.392(4)
C4 C7 1.534(4)
C19 C20 1.393(4)
C19 C18 1.394(4)
C19 H19 0.9300
C25 C26 1.399(4)
C25 C28 1.529(4)
C15 C16 1.390(4)
C15 C20 1.398(4)
C26 C27 1.393(4)
C26 H26 0.9300
C16 C17 1.394(4)
C27 C22 1.391(4)
C27 C21 1.524(4)
C17 C18 1.390(4)
C8 C13 1.404(4)
C7 C13 1.525(4)
C7 C29 1.534(4)
C7 H7A 0.9800
C21 C33 1.530(4)
C21 C18 1.530(4)
C21 H21 0.9800
C10 C11 1.398(4)
C20 C14 1.537(4)
N1C C1C 1.383(4)
C28 C35 1.528(4)
C28 H28 0.9800
C6B C15B 1.464(4)
C6B C7B 1.470(4)
N1B C5B 1.337(4)
N1B C1B 1.341(4)
C14 C31 1.515(4)
C14 C11 1.524(4)
C14 H14 0.9800
C5B C4B 1.391(4)
C6C C7C 1.461(4)
C6C C15C 1.467(4)
C5 H5A 0.9300
C7C C8C 1.403(4)
C7C C12C 1.415(4)
C15C C14C 1.441(4)
C15B C14B 1.436(5)
C29 C30 1.525(4)
C29 H29A 0.9700
C29 H29B 0.9700
C7B C8B 1.400(4)
C7B C12B 1.408(4)
C13C C14C 1.344(5)
C13C C12C 1.442(5)
C13C H13C 0.9300
C14C H14C 0.9300
C4B C3B 1.369(5)
C4B H4B 0.9300
C33 C34 1.522(4)
C33 H33A 0.9700
C33 H33B 0.9700
C3C C2C 1.373(4)
C3C H13 0.9300
C12C C11C 1.409(5)
C8B C9B 1.384(4)
C8B H8B 0.9300
C31 C32 1.534(4)
C31 H31A 0.9700
C31 H31B 0.9700
C2C C1C 1.379(4)
C2C H15 0.9300
C35 C36 1.514(4)
C35 H35A 0.9700
C35 H35B 0.9700
C1C H18 0.9300
C8C C9C 1.381(4)
C8C H8C 0.9300
C30 H30A 0.9600
C30 H30B 0.9600
C30 H30C 0.9600
C36 H36A 0.9600
C36 H36B 0.9600
C36 H36C 0.9600
C34 H34A 0.9600
C34 H34B 0.9600
C34 H34C 0.9600
C2B C1B 1.378(4)
C2B C3B 1.386(5)
C2B H16 0.9300
C1B H20 0.9300
C3B H17 0.9300
C9C C10C 1.393(5)
C9C H9C 0.9300
C12B C11B 1.402(5)
C12B C13B 1.435(5)
C10B C11B 1.373(5)
C10B C9B 1.383(5)
C10B H10B 0.9300
C11C C10C 1.374(5)
C11C H11C 0.9300
C11B H11B 0.9300
C9B H9B 0.9300
C10C H10C 0.9300
C32 H32A 0.9600
C32 H5C 0.9600
C32 H32C 0.9600
C14B C13B 1.345(5)
C14B H14B 0.9300
C13B H13B 0.9300
C1D O1D 1.231(13)
C1D H1D1 0.9600
C1D H1D2 0.9600
C1D H1D3 0.9600
O1D H1D 0.8200

loop_
_geom_torsion_atom_site_label_1
_geom_torsion_atom_site_label_2
_geom_torsion_atom_site_label_3
_geom_torsion_atom_site_label_4
_geom_torsion
C5B N2B N3B C6B 176.6(2)
C5C N2C N3C C6C 180.0(2)
O2 C2 C3 O3 7.6(4)
C1 C2 C3 O3 -174.9(2)
O2 C2 C3 C4 -175.4(2)
C1 C2 C3 C4 2.2(4)
O11 C23 C24 O12 -1.4(4)
C22 C23 C24 O12 -179.1(2)
O11 C23 C24 C25 177.1(2)
C22 C23 C24 C25 -0.6(4)
C3C C4C C5C N1C -1.4(4)
C3C C4C C5C N2C 178.9(3)
N3C N2C C5C C4C -2.9(4)
N3C N2C C5C N1C 177.4(2)
O3 C3 C4 C5 174.0(2)
C2 C3 C4 C5 -3.0(4)
O3 C3 C4 C7 -6.0(4)
C2 C3 C4 C7 177.1(2)
O12 C24 C25 C26 178.9(2)
C23 C24 C25 C26 0.5(4)
O12 C24 C25 C28 2.0(4)
C23 C24 C25 C28 -176.3(2)
C24 C25 C26 C27 -0.4(4)
C28 C25 C26 C27 176.3(2)
O7 C15 C16 O8 -2.8(4)
C20 C15 C16 O8 177.8(2)
O7 C15 C16 C17 176.1(2)
C20 C15 C16 C17 -3.3(4)
C25 C26 C27 C22 0.3(4)
C25 C26 C27 C21 -176.0(2)
O8 C16 C17 O9 1.7(4)
C15 C16 C17 O9 -177.2(2)
O8 C16 C17 C18 -178.5(2)
C15 C16 C17 C18 2.5(4)
O5 C9 C8 O4 0.0(4)
C10 C9 C8 O4 -179.5(2)
O5 C9 C8 C13 179.6(2)
C10 C9 C8 C13 0.2(4)
C5 C4 C7 C13 -74.1(3)
C3 C4 C7 C13 105.9(3)
C5 C4 C7 C29 54.0(3)
C3 C4 C7 C29 -126.0(3)
O2 C2 C1 O1 -3.3(4)
C3 C2 C1 O1 179.1(2)
O2 C2 C1 C6 177.3(2)
C3 C2 C1 C6 -0.3(4)
C5 C6 C1 O1 180.0(2)
C28 C6 C1 O1 -2.2(4)
C5 C6 C1 C2 -0.6(4)
C28 C6 C1 C2 177.2(2)
C22 C27 C21 C33 164.5(2)
C26 C27 C21 C33 -19.2(4)
C22 C27 C21 C18 -68.8(3)
C26 C27 C21 C18 107.5(3)
O5 C9 C10 O6 -1.9(4)
C8 C9 C10 O6 177.6(2)
O5 C9 C10 C11 178.9(2)
C8 C9 C10 C11 -1.6(4)
C18 C19 C20 C15 -0.5(4)
C18 C19 C20 C14 179.7(2)
O7 C15 C20 C19 -177.2(2)
C16 C15 C20 C19 2.3(4)
O7 C15 C20 C14 2.6(4)
C16 C15 C20 C14 -177.9(2)
C4C C5C N1C C1C 1.2(4)
N2C C5C N1C C1C -179.1(2)
O11 C23 C22 O10 1.0(4)
C24 C23 C22 O10 178.8(3)
O11 C23 C22 C27 -177.3(2)
C24 C23 C22 C27 0.4(4)
C26 C27 C22 O10 -178.7(2)
C21 C27 C22 O10 -2.2(4)
C26 C27 C22 C23 -0.3(4)
C21 C27 C22 C23 176.2(3)
C24 C25 C28 C35 -165.1(2)
C26 C25 C28 C35 18.2(4)
C24 C25 C28 C6 69.0(3)
C26 C25 C28 C6 -107.7(3)
C5 C6 C28 C35 -55.0(3)
C1 C6 C28 C35 127.3(3)
C5 C6 C28 C25 71.9(3)
C1 C6 C28 C25 -105.9(3)
N2B N3B C6B C15B 2.1(4)
N2B N3B C6B C7B -177.5(2)
C19 C20 C14 C31 -54.9(3)
C15 C20 C14 C31 125.3(3)
C19 C20 C14 C11 75.2(3)
C15 C20 C14 C11 -104.6(3)
C1B N1B C5B C4B -1.5(4)
C1B N1B C5B N2B 179.2(3)
N3B N2B C5B N1B -172.3(2)
N3B N2B C5B C4B 8.4(4)
N2C N3C C6C C7C -176.8(2)
N2C N3C C6C C15C 2.2(4)
O9 C17 C18 C19 179.0(2)
C16 C17 C18 C19 -0.7(4)
O9 C17 C18 C21 -0.2(4)
C16 C17 C18 C21 -179.9(2)
C20 C19 C18 C17 -0.3(4)
C20 C19 C18 C21 178.9(2)
C27 C21 C18 C17 105.6(3)
C33 C21 C18 C17 -126.8(3)
C27 C21 C18 C19 -73.6(3)
C33 C21 C18 C19 54.0(3)
C3 C4 C5 C6 2.0(4)
C7 C4 C5 C6 -178.0(2)
C1 C6 C5 C4 -0.3(4)
C28 C6 C5 C4 -178.1(2)
O6 C10 C11 C12 -177.5(2)
C9 C10 C11 C12 1.7(4)
O6 C10 C11 C14 4.7(4)
C9 C10 C11 C14 -176.2(2)
C13 C12 C11 C10 -0.3(4)
C13 C12 C11 C14 177.4(2)
C31 C14 C11 C10 -154.5(3)
C20 C14 C11 C10 76.8(3)
C31 C14 C11 C12 27.8(4)
C20 C14 C11 C12 -100.9(3)
N3C C6C C7C C8C 2.1(4)
C15C C6C C7C C8C -177.0(3)
N3C C6C C7C C12C -179.5(3)
C15C C6C C7C C12C 1.5(4)
C11 C12 C13 C8 -1.0(4)
C11 C12 C13 C7 -180.0(2)
O4 C8 C13 C12 -179.3(2)
C9 C8 C13 C12 1.1(4)
O4 C8 C13 C7 -0.3(4)
C9 C8 C13 C7 -179.9(2)
C4 C7 C13 C12 102.0(3)
C29 C7 C13 C12 -24.6(4)
C4 C7 C13 C8 -77.0(3)
C29 C7 C13 C8 156.4(2)
N3C C6C C15C O1C -1.8(4)
C7C C6C C15C O1C 177.2(3)
N3C C6C C15C C14C 178.5(3)
C7C C6C C15C C14C -2.6(4)
N3B C6B C15B O1B 2.1(5)
C7B C6B C15B O1B -178.3(3)
N3B C6B C15B C14B -178.8(3)
C7B C6B C15B C14B 0.7(4)
C13 C7 C29 C30 -172.5(2)
C4 C7 C29 C30 61.1(3)
N3B C6B C7B C8B -2.4(4)
C15B C6B C7B C8B 178.0(3)
N3B C6B C7B C12B 177.7(3)
C15B C6B C7B C12B -1.9(4)
C12C C13C C14C C15C 1.1(5)
O1C C15C C14C C13C -178.5(3)
C6C C15C C14C C13C 1.3(4)
N1B C5B C4B C3B 1.7(5)
N2B C5B C4B C3B -179.0(3)
C27 C21 C33 C34 -172.1(2)
C18 C21 C33 C34 62.3(3)
C5C C4C C3C C2C 0.2(5)
C8C C7C C12C C11C -0.2(4)
C6C C7C C12C C11C -178.8(3)
C8C C7C C12C C13C 179.3(3)
C6C C7C C12C C13C 0.8(4)
C14C C13C C12C C11C 177.4(3)
C14C C13C C12C C7C -2.2(5)
C12B C7B C8B C9B -0.6(5)
C6B C7B C8B C9B 179.5(3)
C11 C14 C31 C32 171.3(3)
C20 C14 C31 C32 -60.6(4)
C4C C3C C2C C1C 1.1(5)
C25 C28 C35 C36 177.4(2)
C6 C28 C35 C36 -57.8(3)
C3C C2C C1C N1C -1.3(4)
C5C N1C C1C C2C 0.2(4)
C12C C7C C8C C9C 0.2(4)
C6C C7C C8C C9C 178.6(3)
C5B N1B C1B C2B -0.1(5)
C3B C2B C1B N1B 1.4(5)
C5B C4B C3B C2B -0.4(5)
C1B C2B C3B C4B -1.1(5)
C7C C8C C9C C10C -0.1(5)
C8B C7B C12B C11B 1.5(5)
C6B C7B C12B C11B -178.6(3)
C8B C7B C12B C13B -178.7(3)
C6B C7B C12B C13B 1.2(5)
C7C C12C C11C C10C 0.2(5)
C13C C12C C11C C10C -179.3(3)
C9B C10B C11B C12B -0.3(6)
C7B C12B C11B C10B -1.1(5)
C13B C12B C11B C10B 179.1(4)
C11B C10B C9B C8B 1.2(5)
C7B C8B C9B C10B -0.7(5)
C12C C11C C10C C9C -0.1(5)
C8C C9C C10C C11C 0.0(5)
O1B C15B C14B C13B -179.8(4)
C6B C15B C14B C13B 1.2(6)
C15B C14B C13B C12B -2.0(7)
C11B C12B C13B C14B -179.5(4)
C7B C12B C13B C14B 0.8(7)
